data_7240741
loop_
_publ_author_name
'Keller, Sarah'
'Prescimone, Alessandro'
'La Placa, Maria-Grazia'
'Junquera-Hern\'andez, Jos\'e M.'
'Bolink, Henk J.'
'Constable, Edwin C.'
'Sessolo, Michele'
'Ort\'i, Enrique'
'Housecroft, Catherine E.'

_publ_section_title
;
 The shiny side of copper: bringing copper(i) light-emitting
 electrochemical cells closer to application
;
_journal_issue 38
_journal_name_full 'RSC Advances'
_journal_page_first 22631
_journal_page_last 22644
_journal_paper_doi 10.1039/D0RA03824E
_journal_volume 10
_journal_year 2020
_chemical_compound_source 'Sarah Keller'
_chemical_formula_moiety 'C50 H44 Cu1 F6 N2 O1 P3'
_chemical_formula_sum 'C50 H44 Cu F6 N2 O P3'
_chemical_formula_weight 959.37
_space_group_IT_number 14
_space_group_name_Hall '-P 2ybc'
_space_group_name_H-M_alt 'P 1 21/c 1'
_symmetry_cell_setting monoclinic
_symmetry_space_group_name_Hall '-P 2ybc'
_symmetry_space_group_name_H-M 'P 1 21/c 1'
_atom_sites_solution_hydrogens difmap
_atom_sites_solution_primary other
_audit_creation_date 18-04-06
_audit_creation_method CRYSTALS_ver_14.40
_audit_update_record
;
2020-01-17 deposited with the CCDC.	2020-06-15 downloaded from the CCDC.
;
_cell_angle_alpha 90
_cell_angle_beta 99.561(2)
_cell_angle_gamma 90
_cell_formula_units_Z 4
_cell_length_a 12.3597(8)
_cell_length_b 16.6878(11)
_cell_length_c 21.4238(14)
_cell_measurement_reflns_used 9727
_cell_measurement_temperature 123
_cell_measurement_theta_max 69
_cell_measurement_theta_min 4
_cell_volume 4357.4(5)
_computing_cell_refinement 'Apex2 (Bruker AXS, 2006)'
_computing_data_collection 'Apex2 (Bruker AXS, 2006)'
_computing_data_reduction 'Apex2 (Bruker AXS, 2006)'
_computing_molecular_graphics 'CAMERON (Watkin et al., 1996)'
_computing_publication_material 'CRYSTALS (Betteridge et al., 2003)'
_computing_structure_refinement 'CRYSTALS (Betteridge et al., 2003)'
_computing_structure_solution 'Superflip (Palatinus & Chapuis, 2007)'
_diffrn_ambient_temperature 123
_diffrn_measured_fraction_theta_full 0.995
_diffrn_measured_fraction_theta_max 0.982
_diffrn_measurement_device Area
_diffrn_measurement_device_type 'Bruker Kappa Apex2'
_diffrn_measurement_method '\f & \w scans'
_diffrn_radiation_monochromator graphite
_diffrn_radiation_type 'Cu K\a'
_diffrn_radiation_wavelength 1.54178
_diffrn_reflns_av_R_equivalents 0.030
_diffrn_reflns_limit_h_max 14
_diffrn_reflns_limit_h_min -14
_diffrn_reflns_limit_k_max 19
_diffrn_reflns_limit_k_min -20
_diffrn_reflns_limit_l_max 25
_diffrn_reflns_limit_l_min -25
_diffrn_reflns_number 55483
_diffrn_reflns_theta_full 68.000
_diffrn_reflns_theta_max 69.112
_diffrn_reflns_theta_min 3.375
_diffrn_standards_number 0
_exptl_absorpt_coefficient_mu 2.320
_exptl_absorpt_correction_T_max 0.50
_exptl_absorpt_correction_T_min 0.43
_exptl_absorpt_correction_type multi-scan
_exptl_absorpt_process_details 'SADABS (Siemens, 1996)'
_exptl_crystal_colour yellow
_exptl_crystal_density_diffrn 1.462
_exptl_crystal_density_method 'not measured'
_exptl_crystal_description plate
_exptl_crystal_F_000 1976
_exptl_crystal_size_max 0.600
_exptl_crystal_size_mid 0.500
_exptl_crystal_size_min 0.300
_refine_diff_density_max 1.81
_refine_diff_density_min -1.20
_refine_ls_extinction_method None
_refine_ls_goodness_of_fit_ref 1.0970
_refine_ls_hydrogen_treatment constr
_refine_ls_matrix_type full
_refine_ls_number_parameters 568
_refine_ls_number_reflns 7908
_refine_ls_number_restraints 0
_refine_ls_R_factor_all 0.0480
_refine_ls_R_factor_gt 0.0479
_refine_ls_shift/su_max 0.0017168
_refine_ls_shift/su_mean 0.0000533
_refine_ls_structure_factor_coef F
_refine_ls_weighting_details
;
 Method, part 1, Chebychev polynomial, (Watkin, 1994, Prince, 1982) 
 [weight] = 1.0/[A~0~*T~0~(x)+A~1~*T~1~(x) ... +A~n-1~]*T~n-1~(x)] 
 where A~i~ are the Chebychev coefficients listed below and x= Fcalc/Fmax 
 Method = Robust Weighting (Prince, 1982) 
 W = [weight] * [1-(deltaF/6*sigmaF)^2^]^2^ 
 A~i~ are: 
 0.199 0.180 0.673E-01 
;
_refine_ls_weighting_scheme calc
_refine_ls_wR_factor_all 0.0477
_refine_ls_wR_factor_gt 0.0476
_refine_ls_wR_factor_ref 0.0476
_reflns_limit_h_max 14
_reflns_limit_h_min -14
_reflns_limit_k_max 20
_reflns_limit_k_min 0
_reflns_limit_l_max 25
_reflns_limit_l_min 0
_reflns_number_gt 7917
_reflns_number_total 7969
_reflns_threshold_expression I>2.0\s(I)
_oxford_diffrn_Wilson_B_factor 0.00
_oxford_diffrn_Wilson_scale 0.00
_oxford_refine_ls_r_factor_ref 0.0479
_oxford_refine_ls_scale 0.06585(8)
_oxford_reflns_number_all 7934
_oxford_reflns_threshold_expression_ref I>0.0\s(I)
_oxford_structure_analysis_title 'SK149_123K_0m in P2(1)/c'
_cod_data_source_file d0ra03824e2.cif
_cod_data_source_block 'global_CCDC1'
_cod_depositor_comments
;
The following automatic conversions were performed:

data item '_atom_sites_solution_primary' value 'Other' was changed to
'other' in accordance with the
/home/data/users/saulius/crontab/automatic-downloads/rss-feeds/RSC/lib/dictionaries/cif_core.dic
dictionary named 'cif_core.dic' version 2.4.2 last updated on
2011-04-26.

Automatic conversion script
Id: cif_fix_values 7556 2019-12-06 15:28:31Z antanas 

 Adding full bibliography for 7240738--7240744.cif.
;
_cod_original_sg_symbol_Hall '-P 2ybc '
_cod_original_sg_symbol_H-M 'P 21/c '
_cod_original_formula_sum 'C50 H44 Cu1 F6 N2 O1 P3'
_cod_database_code 7240741

loop_
_symmetry_equiv_pos_as_xyz
x,y,z
-x,-y,-z
x,-y+1/2,z+1/2
-x,y+1/2,-z+1/2

loop_
_atom_site_label
_atom_site_type_symbol
_atom_site_fract_x
_atom_site_fract_y
_atom_site_fract_z
_atom_site_U_iso_or_equiv
_atom_site_occupancy
_atom_site_adp_type
_atom_site_refinement_flags_posn
_atom_site_refinement_flags_adp
_atom_site_refinement_flags_occupancy
_atom_site_disorder_assembly
_atom_site_disorder_group
_atom_site_attached_hydrogens
Cu1 Cu 0.76492(3) 0.698735(18) 0.529883(15) 0.0264 1.0000 Uani . . . . . .
N2 N 0.70196(15) 0.64370(11) 0.44531(8) 0.0274 1.0000 Uani . . . . . .
C3 C 0.67172(19) 0.67862(14) 0.38988(11) 0.0331 1.0000 Uani . . . . . .
C4 C 0.6266(2) 0.63784(16) 0.33502(11) 0.0377 1.0000 Uani . . . . . .
C5 C 0.6116(2) 0.55618(16) 0.33921(11) 0.0384 1.0000 Uani . . . . . .
C6 C 0.6420(2) 0.51893(15) 0.39631(11) 0.0358 1.0000 Uani . . . . . .
C7 C 0.68788(18) 0.56361(13) 0.44905(10) 0.0282 1.0000 Uani . . . . . .
C8 C 0.73251(19) 0.52555(14) 0.50989(11) 0.0311 1.0000 Uani . . . . . .
C9 C 0.6886(2) 0.45413(14) 0.52845(12) 0.0401 1.0000 Uani . . . . . .
C10 C 0.7374(3) 0.41927(15) 0.58431(12) 0.0468 1.0000 Uani . . . . . .
C11 C 0.8312(2) 0.45325(15) 0.61754(12) 0.0416 1.0000 Uani . . . . . .
C12 C 0.87375(19) 0.52430(14) 0.59599(10) 0.0317 1.0000 Uani . . . . . .
N13 N 0.82077(15) 0.56164(11) 0.54437(9) 0.0301 1.0000 Uani . . . . . .
C14 C 0.9830(2) 0.55655(16) 0.62919(12) 0.0395 1.0000 Uani . . . . . .
C15 C 1.0238(2) 0.6253(2) 0.59270(18) 0.0644 1.0000 Uani . . . . . .
C16 C 0.9726(3) 0.5835(2) 0.69631(15) 0.0673 1.0000 Uani . . . . . .
C17 C 1.0695(2) 0.4896(2) 0.63440(16) 0.0580 1.0000 Uani . . . . . .
P18 P 0.65734(4) 0.71984(3) 0.60626(2) 0.0224 1.0000 Uani . . . . . .
C19 C 0.67307(16) 0.65465(13) 0.67581(10) 0.0260 1.0000 Uani . . . . . .
C20 C 0.64603(19) 0.57421(14) 0.66633(12) 0.0348 1.0000 Uani . . . . . .
C21 C 0.6550(2) 0.52203(16) 0.71772(13) 0.0436 1.0000 Uani . . . . . .
C22 C 0.6908(2) 0.54981(16) 0.77793(12) 0.0433 1.0000 Uani . . . . . .
C23 C 0.7196(2) 0.62947(17) 0.78780(12) 0.0427 1.0000 Uani . . . . . .
C24 C 0.7111(2) 0.68193(15) 0.73703(11) 0.0342 1.0000 Uani . . . . . .
C25 C 0.50903(17) 0.71864(12) 0.57913(10) 0.0235 1.0000 Uani . . . . . .
C26 C 0.46915(17) 0.73955(12) 0.51661(10) 0.0251 1.0000 Uani . . . . . .
C27 C 0.35706(18) 0.74806(12) 0.49606(10) 0.0288 1.0000 Uani . . . . . .
C28 C 0.28435(18) 0.73465(13) 0.53765(11) 0.0313 1.0000 Uani . . . . . .
C29 C 0.32303(18) 0.71286(14) 0.59947(11) 0.0321 1.0000 Uani . . . . . .
C30 C 0.43512(18) 0.70487(13) 0.62058(10) 0.0276 1.0000 Uani . . . . . .
C31 C 0.67699(18) 0.81995(13) 0.64153(9) 0.0261 1.0000 Uani . . . . . .
C32 C 0.59164(19) 0.87295(13) 0.64692(10) 0.0304 1.0000 Uani . . . . . .
C33 C 0.6127(2) 0.94875(14) 0.67256(10) 0.0354 1.0000 Uani . . . . . .
C34 C 0.7201(2) 0.97223(14) 0.69449(11) 0.0373 1.0000 Uani . . . . . .
C35 C 0.8059(2) 0.92080(14) 0.69046(10) 0.0341 1.0000 Uani . . . . . .
C36 C 0.78394(18) 0.84567(13) 0.66359(9) 0.0276 1.0000 Uani . . . . . .
O37 O 0.86691(12) 0.79066(9) 0.65958(7) 0.0284 1.0000 Uani . . . . . .
C38 C 0.96497(18) 0.82247(13) 0.64587(10) 0.0275 1.0000 Uani . . . . . .
C39 C 1.0526(2) 0.83123(15) 0.69490(11) 0.0346 1.0000 Uani . . . . . .
C40 C 1.15103(19) 0.86160(15) 0.68225(11) 0.0349 1.0000 Uani . . . . . .
C41 C 1.16052(18) 0.88264(13) 0.62100(11) 0.0306 1.0000 Uani . . . . . .
C42 C 1.07397(17) 0.87123(12) 0.57201(10) 0.0253 1.0000 Uani . . . . . .
C43 C 0.97355(16) 0.84016(12) 0.58329(9) 0.0225 1.0000 Uani . . . . . .
P44 P 0.86186(4) 0.81255(3) 0.51904(2) 0.0200 1.0000 Uani . . . . . .
C45 C 0.77213(16) 0.90026(12) 0.50814(9) 0.0219 1.0000 Uani . . . . . .
C46 C 0.67251(17) 0.89291(13) 0.46721(10) 0.0270 1.0000 Uani . . . . . .
C47 C 0.60378(18) 0.95874(15) 0.45390(11) 0.0328 1.0000 Uani . . . . . .
C48 C 0.63315(19) 1.03176(14) 0.48222(11) 0.0341 1.0000 Uani . . . . . .
C49 C 0.73085(19) 1.03904(13) 0.52398(11) 0.0317 1.0000 Uani . . . . . .
C50 C 0.80111(18) 0.97400(12) 0.53658(10) 0.0261 1.0000 Uani . . . . . .
C51 C 0.93061(16) 0.81891(12) 0.44975(9) 0.0226 1.0000 Uani . . . . . .
C52 C 0.9786(2) 0.74991(14) 0.43046(11) 0.0347 1.0000 Uani . . . . . .
C53 C 1.0388(2) 0.75370(17) 0.38146(13) 0.0465 1.0000 Uani . . . . . .
C54 C 1.0486(2) 0.82398(17) 0.34986(11) 0.0384 1.0000 Uani . . . . . .
C55 C 0.99872(18) 0.89249(15) 0.36769(10) 0.0322 1.0000 Uani . . . . . .
C56 C 0.94061(18) 0.89024(13) 0.41774(10) 0.0282 1.0000 Uani . . . . . .
P57 P 1.35698(5) 0.71351(4) 0.80265(3) 0.0402 1.0000 Uani . . . . . .
F58 F 1.39454(14) 0.77631(11) 0.75429(7) 0.0560 1.0000 Uani . . . . . .
F59 F 1.31738(14) 0.65232(10) 0.85165(7) 0.0529 1.0000 Uani . . . . . .
F60 F 1.4418(2) 0.65037(19) 0.78627(13) 0.1232 1.0000 Uani . . . . . .
F61 F 1.44100(19) 0.7515(2) 0.85874(9) 0.1179 1.0000 Uani . . . . . .
F62 F 1.26602(17) 0.77562(10) 0.81782(8) 0.0612 1.0000 Uani . . . . . .
F63 F 1.26711(17) 0.67849(10) 0.74749(7) 0.0599 1.0000 Uani . . . . . .
H31 H 0.6823 0.7348 0.3871 0.0417 1.0000 Uiso R . . . . .
H41 H 0.6069 0.6665 0.2960 0.0487 1.0000 Uiso R . . . . .
H51 H 0.5803 0.5270 0.3025 0.0483 1.0000 Uiso R . . . . .
H61 H 0.6335 0.4624 0.3995 0.0456 1.0000 Uiso R . . . . .
H91 H 0.6237 0.4318 0.5030 0.0514 1.0000 Uiso R . . . . .
H101 H 0.7070 0.3727 0.5991 0.0584 1.0000 Uiso R . . . . .
H111 H 0.8682 0.4290 0.6557 0.0524 1.0000 Uiso R . . . . .
H152 H 1.0923 0.6452 0.6163 0.1037 1.0000 Uiso R . . . . .
H153 H 0.9683 0.6661 0.5885 0.1041 1.0000 Uiso R . . . . .
H151 H 1.0358 0.6044 0.5507 0.1048 1.0000 Uiso R . . . . .
H161 H 1.0459 0.5995 0.7173 0.1060 1.0000 Uiso R . . . . .
H162 H 0.9225 0.6293 0.6917 0.1058 1.0000 Uiso R . . . . .
H163 H 0.9450 0.5386 0.7191 0.1063 1.0000 Uiso R . . . . .
H172 H 1.1388 0.5116 0.6555 0.0927 1.0000 Uiso R . . . . .
H173 H 1.0468 0.4457 0.6597 0.0931 1.0000 Uiso R . . . . .
H171 H 1.0766 0.4711 0.5913 0.0933 1.0000 Uiso R . . . . .
H201 H 0.6224 0.5551 0.6250 0.0440 1.0000 Uiso R . . . . .
H211 H 0.6372 0.4681 0.7113 0.0541 1.0000 Uiso R . . . . .
H221 H 0.6955 0.5150 0.8125 0.0526 1.0000 Uiso R . . . . .
H231 H 0.7443 0.6485 0.8291 0.0527 1.0000 Uiso R . . . . .
H241 H 0.7308 0.7364 0.7445 0.0435 1.0000 Uiso R . . . . .
H261 H 0.5183 0.7483 0.4880 0.0324 1.0000 Uiso R . . . . .
H271 H 0.3302 0.7632 0.4537 0.0357 1.0000 Uiso R . . . . .
H281 H 0.2078 0.7399 0.5230 0.0402 1.0000 Uiso R . . . . .
H291 H 0.2725 0.7032 0.6280 0.0412 1.0000 Uiso R . . . . .
H301 H 0.4608 0.6904 0.6629 0.0348 1.0000 Uiso R . . . . .
H321 H 0.5179 0.8578 0.6329 0.0383 1.0000 Uiso R . . . . .
H331 H 0.5536 0.9843 0.6754 0.0442 1.0000 Uiso R . . . . .
H341 H 0.7351 1.0234 0.7122 0.0467 1.0000 Uiso R . . . . .
H351 H 0.8793 0.9365 0.7057 0.0433 1.0000 Uiso R . . . . .
H391 H 1.0439 0.8167 0.7365 0.0434 1.0000 Uiso R . . . . .
H401 H 1.2101 0.8673 0.7156 0.0422 1.0000 Uiso R . . . . .
H411 H 1.2264 0.9044 0.6123 0.0381 1.0000 Uiso R . . . . .
H421 H 1.0827 0.8843 0.5300 0.0308 1.0000 Uiso R . . . . .
H461 H 0.6522 0.8426 0.4483 0.0339 1.0000 Uiso R . . . . .
H471 H 0.5359 0.9536 0.4255 0.0415 1.0000 Uiso R . . . . .
H481 H 0.5873 1.0764 0.4740 0.0423 1.0000 Uiso R . . . . .
H491 H 0.7500 1.0886 0.5448 0.0401 1.0000 Uiso R . . . . .
H501 H 0.8681 0.9793 0.5644 0.0334 1.0000 Uiso R . . . . .
H521 H 0.9696 0.7004 0.4511 0.0442 1.0000 Uiso R . . . . .
H531 H 1.0729 0.7067 0.3693 0.0565 1.0000 Uiso R . . . . .
H541 H 1.0883 0.8254 0.3163 0.0480 1.0000 Uiso R . . . . .
H551 H 1.0042 0.9410 0.3455 0.0412 1.0000 Uiso R . . . . .
H561 H 0.9073 0.9376 0.4308 0.0351 1.0000 Uiso R . . . . .

loop_
_atom_site_aniso_label
_atom_site_aniso_U_11
_atom_site_aniso_U_22
_atom_site_aniso_U_33
_atom_site_aniso_U_23
_atom_site_aniso_U_13
_atom_site_aniso_U_12
Cu1 0.02833(17) 0.02271(16) 0.02980(18) -0.00165(12) 0.00952(13) -0.00421(12)
N2 0.0284(9) 0.0286(9) 0.0255(9) -0.0020(7) 0.0049(7) -0.0009(7)
C3 0.0382(12) 0.0328(12) 0.0285(12) 0.0002(9) 0.0064(10) 0.0022(10)
C4 0.0407(13) 0.0447(14) 0.0268(11) -0.0004(10) 0.0032(10) 0.0043(11)
C5 0.0382(13) 0.0495(15) 0.0271(12) -0.0114(10) 0.0046(10) -0.0078(11)
C6 0.0374(13) 0.0325(12) 0.0371(13) -0.0050(10) 0.0050(10) -0.0045(10)
C7 0.0283(11) 0.0261(11) 0.0303(11) -0.0043(9) 0.0056(9) -0.0015(9)
C8 0.0351(12) 0.0302(11) 0.0287(11) -0.0026(9) 0.0072(9) -0.0008(9)
C9 0.0531(15) 0.0274(12) 0.0388(13) -0.0015(10) 0.0047(11) -0.0082(11)
C10 0.0736(19) 0.0295(13) 0.0371(13) 0.0022(10) 0.0090(13) -0.0101(12)
C11 0.0623(17) 0.0301(12) 0.0309(12) 0.0047(10) 0.0039(11) 0.0088(11)
C12 0.0380(12) 0.0289(11) 0.0278(11) -0.0008(9) 0.0039(9) 0.0082(9)
N13 0.0322(10) 0.0282(9) 0.0299(10) -0.0002(8) 0.0047(8) 0.0013(8)
C14 0.0356(13) 0.0449(14) 0.0362(13) 0.0001(11) 0.0012(10) 0.0103(11)
C15 0.0398(15) 0.0575(19) 0.086(2) 0.0198(17) -0.0199(15) -0.0102(14)
C16 0.0464(17) 0.098(3) 0.0533(18) -0.0321(18) -0.0027(14) 0.0033(17)
C17 0.0479(16) 0.0640(19) 0.0610(19) 0.0077(15) 0.0053(14) 0.0226(15)
P18 0.0224(2) 0.0230(3) 0.0220(3) 0.00082(19) 0.00473(19) -0.00142(19)
C19 0.0209(10) 0.0310(11) 0.0267(10) 0.0054(9) 0.0058(8) 0.0036(8)
C20 0.0340(12) 0.0336(12) 0.0367(12) 0.0070(10) 0.0050(10) 0.0016(10)
C21 0.0416(14) 0.0350(13) 0.0548(16) 0.0184(12) 0.0097(12) 0.0072(11)
C22 0.0448(14) 0.0486(15) 0.0398(14) 0.0225(12) 0.0165(11) 0.0214(12)
C23 0.0484(15) 0.0530(16) 0.0273(12) 0.0075(11) 0.0085(10) 0.0182(12)
C24 0.0367(12) 0.0376(13) 0.0286(12) 0.0027(9) 0.0065(9) 0.0073(10)
C25 0.0239(10) 0.0207(10) 0.0257(10) -0.0011(8) 0.0038(8) 0.0001(8)
C26 0.0299(11) 0.0207(10) 0.0249(10) -0.0006(8) 0.0055(8) -0.0012(8)
C27 0.0354(12) 0.0222(10) 0.0268(11) -0.0020(8) -0.0007(9) 0.0044(9)
C28 0.0256(11) 0.0303(11) 0.0367(12) -0.0069(9) 0.0009(9) 0.0055(9)
C29 0.0275(11) 0.0349(12) 0.0356(12) -0.0035(10) 0.0105(9) 0.0015(9)
C30 0.0276(11) 0.0303(11) 0.0255(11) 0.0001(8) 0.0059(8) 0.0020(9)
C31 0.0325(11) 0.0269(11) 0.0193(10) 0.0011(8) 0.0053(8) -0.0035(9)
C32 0.0368(12) 0.0313(11) 0.0221(10) 0.0006(9) 0.0017(9) 0.0019(9)
C33 0.0506(14) 0.0302(12) 0.0252(11) 0.0007(9) 0.0056(10) 0.0078(10)
C34 0.0589(16) 0.0290(12) 0.0243(11) -0.0038(9) 0.0080(10) -0.0072(11)
C35 0.0427(13) 0.0361(12) 0.0245(11) -0.0045(9) 0.0086(9) -0.0104(10)
C36 0.0342(11) 0.0310(11) 0.0182(9) 0.0010(8) 0.0058(8) -0.0052(9)
O37 0.0278(8) 0.0316(8) 0.0268(8) 0.0005(6) 0.0074(6) -0.0061(6)
C38 0.0277(11) 0.0263(11) 0.0285(11) -0.0002(8) 0.0050(9) -0.0054(8)
C39 0.0378(12) 0.0405(13) 0.0240(11) 0.0015(9) 0.0013(9) -0.0078(10)
C40 0.0303(11) 0.0390(13) 0.0320(12) -0.0026(10) -0.0046(9) -0.0065(10)
C41 0.0244(10) 0.0292(11) 0.0386(12) -0.0062(9) 0.0060(9) -0.0056(9)
C42 0.0261(10) 0.0226(10) 0.0282(11) -0.0015(8) 0.0076(8) -0.0013(8)
C43 0.0224(10) 0.0195(9) 0.0248(10) -0.0019(8) 0.0016(8) -0.0004(8)
P44 0.0208(2) 0.0194(2) 0.0200(2) -0.00026(18) 0.00411(18) -0.00147(18)
C45 0.0242(10) 0.0228(10) 0.0204(9) 0.0037(8) 0.0086(8) 0.0013(8)
C46 0.0251(10) 0.0293(11) 0.0274(11) 0.0010(9) 0.0069(8) -0.0025(8)
C47 0.0255(11) 0.0427(13) 0.0308(11) 0.0081(10) 0.0065(9) 0.0055(9)
C48 0.0353(12) 0.0327(12) 0.0374(12) 0.0103(10) 0.0153(10) 0.0123(10)
C49 0.0399(12) 0.0254(11) 0.0327(12) 0.0004(9) 0.0145(10) 0.0028(9)
C50 0.0278(10) 0.0255(10) 0.0257(10) 0.0004(8) 0.0069(8) 0.0001(8)
C51 0.0196(9) 0.0266(10) 0.0211(10) -0.0023(8) 0.0024(8) -0.0014(8)
C52 0.0427(13) 0.0312(12) 0.0322(12) 0.0014(9) 0.0117(10) 0.0073(10)
C53 0.0559(16) 0.0463(15) 0.0420(14) -0.0014(12) 0.0221(12) 0.0220(13)
C54 0.0340(12) 0.0568(16) 0.0271(12) 0.0011(11) 0.0128(10) 0.0055(11)
C55 0.0316(11) 0.0402(13) 0.0251(11) 0.0019(9) 0.0057(9) -0.0062(10)
C56 0.0312(11) 0.0276(11) 0.0268(11) -0.0018(8) 0.0080(9) -0.0027(9)
P57 0.0381(3) 0.0577(4) 0.0266(3) 0.0043(3) 0.0103(3) -0.0039(3)
F58 0.0566(10) 0.0808(12) 0.0333(8) 0.0073(8) 0.0151(7) -0.0238(9)
F59 0.0682(11) 0.0572(10) 0.0362(8) 0.0089(7) 0.0175(7) -0.0024(8)
F60 0.1108(19) 0.166(3) 0.1135(19) 0.0796(19) 0.0790(17) 0.0915(19)
F61 0.0853(15) 0.223(3) 0.0381(10) 0.0292(14) -0.0108(10) -0.0987(19)
F62 0.0878(13) 0.0469(9) 0.0590(10) -0.0051(8) 0.0420(10) -0.0036(9)
F63 0.0902(13) 0.0549(10) 0.0332(8) -0.0058(7) 0.0064(8) -0.0214(9)

loop_
_atom_type_symbol
_atom_type_scat_dispersion_real
_atom_type_scat_dispersion_imag
_atom_type_scat_Cromer_Mann_a1
_atom_type_scat_Cromer_Mann_b1
_atom_type_scat_Cromer_Mann_a2
_atom_type_scat_Cromer_Mann_b2
_atom_type_scat_Cromer_Mann_a3
_atom_type_scat_Cromer_Mann_b3
_atom_type_scat_Cromer_Mann_a4
_atom_type_scat_Cromer_Mann_b4
_atom_type_scat_Cromer_Mann_c
_atom_type_scat_source
C 0.0181 0.0091 2.3100 20.8439 1.0200 10.2075 1.5886 0.5687 0.8650 51.6512 0.2156 'International Tables Vol C 4.2.6.8 and 6.1.1.4'
H 0.0000 0.0000 0.4930 10.5109 0.3229 26.1257 0.1402 3.1424 0.0408 57.7998 0.0030 'International Tables Vol C 4.2.6.8 and 6.1.1.4'
N 0.0311 0.0180 12.2126 0.0057 3.1322 9.8933 2.0125 28.9975 1.1663 0.5826 -11.5290 'International Tables Vol C 4.2.6.8 and 6.1.1.4'
O 0.0492 0.0322 3.0485 13.2771 2.2868 5.7011 1.5463 0.3239 0.8670 32.9089 0.2508 'International Tables Vol C 4.2.6.8 and 6.1.1.4'
F 0.0727 0.0534 3.5392 10.2825 2.6412 4.2944 1.5170 0.2615 1.0243 26.1476 0.2776 'International Tables Vol C 4.2.6.8 and 6.1.1.4'
P 0.2955 0.4335 6.4345 1.9067 4.1791 27.1570 1.7800 0.5260 1.4908 68.1645 1.1149 'International Tables Vol C 4.2.6.8 and 6.1.1.4'
Cu -1.9646 0.5888 13.3380 3.5828 7.1676 0.2470 5.6158 11.3966 1.6735 64.8126 1.1910 'International Tables Vol C 4.2.6.8 and 6.1.1.4'

loop_
_geom_angle_atom_site_label_1
_geom_angle_site_symmetry_1
_geom_angle_atom_site_label_2
_geom_angle_site_symmetry_2
_geom_angle_atom_site_label_3
_geom_angle_site_symmetry_3
_geom_angle
_geom_angle_publ_flag
N2 . Cu1 . N13 . 75.36(7) yes
N2 . Cu1 . P18 . 120.94(5) yes
N13 . Cu1 . P18 . 104.02(5) yes
N2 . Cu1 . P44 . 114.16(5) yes
N13 . Cu1 . P44 . 131.64(5) yes
P18 . Cu1 . P44 . 108.71(2) yes
Cu1 . N2 . C3 . 127.03(16) yes
Cu1 . N2 . C7 . 114.91(14) yes
C3 . N2 . C7 . 118.02(19) yes
N2 . C3 . C4 . 123.9(2) yes
N2 . C3 . H31 . 118.1 no
C4 . C3 . H31 . 118.0 no
C3 . C4 . C5 . 117.8(2) yes
C3 . C4 . H41 . 120.0 no
C5 . C4 . H41 . 122.2 no
C4 . C5 . C6 . 119.1(2) yes
C4 . C5 . H51 . 119.5 no
C6 . C5 . H51 . 121.3 no
C5 . C6 . C7 . 119.8(2) yes
C5 . C6 . H61 . 119.8 no
C7 . C6 . H61 . 120.4 no
C6 . C7 . N2 . 121.3(2) yes
C6 . C7 . C8 . 121.9(2) yes
N2 . C7 . C8 . 116.48(19) yes
C7 . C8 . C9 . 121.0(2) yes
C7 . C8 . N13 . 116.16(19) yes
C9 . C8 . N13 . 122.8(2) yes
C8 . C9 . C10 . 118.2(2) yes
C8 . C9 . H91 . 119.7 no
C10 . C9 . H91 . 122.0 no
C9 . C10 . C11 . 119.0(2) yes
C9 . C10 . H101 . 119.9 no
C11 . C10 . H101 . 121.0 no
C10 . C11 . C12 . 120.4(2) yes
C10 . C11 . H111 . 120.6 no
C12 . C11 . H111 . 119.0 no
C11 . C12 . N13 . 120.3(2) yes
C11 . C12 . C14 . 119.9(2) yes
N13 . C12 . C14 . 119.8(2) yes
Cu1 . N13 . C8 . 99.54(14) yes
Cu1 . N13 . C12 . 129.89(15) yes
C8 . N13 . C12 . 118.8(2) yes
C12 . C14 . C15 . 111.9(2) yes
C12 . C14 . C16 . 109.7(2) yes
C15 . C14 . C16 . 110.3(3) yes
C12 . C14 . C17 . 109.3(2) yes
C15 . C14 . C17 . 107.4(2) yes
C16 . C14 . C17 . 108.1(2) yes
C14 . C15 . H152 . 109.0 no
C14 . C15 . H153 . 106.9 no
H152 . C15 . H153 . 110.7 no
C14 . C15 . H151 . 108.2 no
H152 . C15 . H151 . 110.0 no
H153 . C15 . H151 . 111.9 no
C14 . C16 . H161 . 107.2 no
C14 . C16 . H162 . 106.6 no
H161 . C16 . H162 . 110.9 no
C14 . C16 . H163 . 109.3 no
H161 . C16 . H163 . 110.6 no
H162 . C16 . H163 . 112.2 no
C14 . C17 . H172 . 107.9 no
C14 . C17 . H173 . 108.9 no
H172 . C17 . H173 . 109.6 no
C14 . C17 . H171 . 109.1 no
H172 . C17 . H171 . 110.2 no
H173 . C17 . H171 . 111.2 no
Cu1 . P18 . C19 . 119.52(7) yes
Cu1 . P18 . C25 . 116.07(7) yes
C19 . P18 . C25 . 102.57(9) yes
Cu1 . P18 . C31 . 112.34(7) yes
C19 . P18 . C31 . 102.55(10) yes
C25 . P18 . C31 . 101.43(10) yes
P18 . C19 . C20 . 117.70(17) yes
P18 . C19 . C24 . 123.08(17) yes
C20 . C19 . C24 . 119.2(2) yes
C19 . C20 . C21 . 120.2(2) yes
C19 . C20 . H201 . 119.7 no
C21 . C20 . H201 . 120.2 no
C20 . C21 . C22 . 120.1(3) yes
C20 . C21 . H211 . 120.1 no
C22 . C21 . H211 . 119.7 no
C21 . C22 . C23 . 120.2(2) yes
C21 . C22 . H221 . 120.1 no
C23 . C22 . H221 . 119.7 no
C22 . C23 . C24 . 120.2(2) yes
C22 . C23 . H231 . 120.2 no
C24 . C23 . H231 . 119.6 no
C19 . C24 . C23 . 120.1(2) yes
C19 . C24 . H241 . 120.6 no
C23 . C24 . H241 . 119.3 no
P18 . C25 . C26 . 118.61(16) yes
P18 . C25 . C30 . 121.83(16) yes
C26 . C25 . C30 . 119.27(19) yes
C25 . C26 . C27 . 120.4(2) yes
C25 . C26 . H261 . 120.0 no
C27 . C26 . H261 . 119.6 no
C26 . C27 . C28 . 119.9(2) yes
C26 . C27 . H271 . 120.2 no
C28 . C27 . H271 . 119.8 no
C27 . C28 . C29 . 120.1(2) yes
C27 . C28 . H281 . 119.3 no
C29 . C28 . H281 . 120.6 no
C28 . C29 . C30 . 120.3(2) yes
C28 . C29 . H291 . 119.9 no
C30 . C29 . H291 . 119.8 no
C25 . C30 . C29 . 120.0(2) yes
C25 . C30 . H301 . 120.3 no
C29 . C30 . H301 . 119.7 no
P18 . C31 . C32 . 124.15(17) yes
P18 . C31 . C36 . 118.24(17) yes
C32 . C31 . C36 . 117.6(2) yes
C31 . C32 . C33 . 121.1(2) yes
C31 . C32 . H321 . 120.4 no
C33 . C32 . H321 . 118.5 no
C32 . C33 . C34 . 119.8(2) yes
C32 . C33 . H331 . 119.9 no
C34 . C33 . H331 . 120.2 no
C33 . C34 . C35 . 120.4(2) yes
C33 . C34 . H341 . 120.4 no
C35 . C34 . H341 . 119.2 no
C34 . C35 . C36 . 119.3(2) yes
C34 . C35 . H351 . 120.5 no
C36 . C35 . H351 . 120.2 no
C31 . C36 . C35 . 121.8(2) yes
C31 . C36 . O37 . 116.30(19) yes
C35 . C36 . O37 . 121.8(2) yes
C36 . O37 . C38 . 115.88(16) yes
O37 . C38 . C39 . 118.45(19) yes
O37 . C38 . C43 . 119.31(18) yes
C39 . C38 . C43 . 122.1(2) yes
C38 . C39 . C40 . 119.4(2) yes
C38 . C39 . H391 . 119.3 no
C40 . C39 . H391 . 121.2 no
C39 . C40 . C41 . 119.6(2) yes
C39 . C40 . H401 . 119.1 no
C41 . C40 . H401 . 121.3 no
C40 . C41 . C42 . 120.6(2) yes
C40 . C41 . H411 . 120.0 no
C42 . C41 . H411 . 119.4 no
C41 . C42 . C43 . 121.0(2) yes
C41 . C42 . H421 . 119.6 no
C43 . C42 . H421 . 119.4 no
C42 . C43 . C38 . 117.06(19) yes
C42 . C43 . P44 . 122.63(16) yes
C38 . C43 . P44 . 119.96(15) yes
C43 . P44 . Cu1 . 118.34(7) yes
C43 . P44 . C45 . 105.02(9) yes
Cu1 . P44 . C45 . 111.25(7) yes
C43 . P44 . C51 . 101.57(9) yes
Cu1 . P44 . C51 . 116.97(7) yes
C45 . P44 . C51 . 101.73(9) yes
P44 . C45 . C46 . 117.64(16) yes
P44 . C45 . C50 . 123.02(16) yes
C46 . C45 . C50 . 119.28(19) yes
C45 . C46 . C47 . 120.4(2) yes
C45 . C46 . H461 . 119.4 no
C47 . C46 . H461 . 120.2 no
C46 . C47 . C48 . 120.0(2) yes
C46 . C47 . H471 . 120.2 no
C48 . C47 . H471 . 119.8 no
C47 . C48 . C49 . 119.9(2) yes
C47 . C48 . H481 . 120.9 no
C49 . C48 . H481 . 119.2 no
C48 . C49 . C50 . 120.5(2) yes
C48 . C49 . H491 . 120.1 no
C50 . C49 . H491 . 119.4 no
C45 . C50 . C49 . 119.9(2) yes
C45 . C50 . H501 . 119.7 no
C49 . C50 . H501 . 120.4 no
P44 . C51 . C52 . 118.13(16) yes
P44 . C51 . C56 . 122.73(16) yes
C52 . C51 . C56 . 119.08(19) yes
C51 . C52 . C53 . 119.8(2) yes
C51 . C52 . H521 . 119.5 no
C53 . C52 . H521 . 120.7 no
C52 . C53 . C54 . 121.1(2) yes
C52 . C53 . H531 . 119.4 no
C54 . C53 . H531 . 119.5 no
C53 . C54 . C55 . 119.4(2) yes
C53 . C54 . H541 . 120.2 no
C55 . C54 . H541 . 120.4 no
C54 . C55 . C56 . 120.2(2) yes
C54 . C55 . H551 . 119.7 no
C56 . C55 . H551 . 120.1 no
C51 . C56 . C55 . 120.3(2) yes
C51 . C56 . H561 . 119.2 no
C55 . C56 . H561 . 120.5 no
F58 . P57 . F59 . 178.54(11) yes
F58 . P57 . F60 . 91.06(12) yes
F59 . P57 . F60 . 90.40(11) yes
F58 . P57 . F61 . 90.28(10) yes
F59 . P57 . F61 . 89.49(10) yes
F60 . P57 . F61 . 93.45(19) yes
F58 . P57 . F62 . 89.79(10) yes
F59 . P57 . F62 . 88.76(9) yes
F60 . P57 . F62 . 177.50(16) yes
F61 . P57 . F62 . 88.90(15) yes
F58 . P57 . F63 . 90.09(9) yes
F59 . P57 . F63 . 90.06(9) yes
F60 . P57 . F63 . 89.85(16) yes
F61 . P57 . F63 . 176.67(15) yes
F62 . P57 . F63 . 87.79(11) yes

loop_
_geom_bond_atom_site_label_1
_geom_bond_site_symmetry_1
_geom_bond_atom_site_label_2
_geom_bond_site_symmetry_2
_geom_bond_distance
_geom_bond_publ_flag
Cu1 . N2 . 2.0648(18) yes
Cu1 . N13 . 2.3949(19) yes
Cu1 . P18 . 2.3004(6) yes
Cu1 . P44 . 2.2780(6) yes
N2 . C3 . 1.320(3) yes
N2 . C7 . 1.352(3) yes
C3 . C4 . 1.392(3) yes
C3 . H31 . 0.951 no
C4 . C5 . 1.380(4) yes
C4 . H41 . 0.959 no
C5 . C6 . 1.368(4) yes
C5 . H51 . 0.951 no
C6 . C7 . 1.393(3) yes
C6 . H61 . 0.952 no
C7 . C8 . 1.472(3) yes
C8 . C9 . 1.395(3) yes
C8 . N13 . 1.353(3) yes
C9 . C10 . 1.377(4) yes
C9 . H91 . 0.966 no
C10 . C11 . 1.377(4) yes
C10 . H101 . 0.941 no
C11 . C12 . 1.406(3) yes
C11 . H111 . 0.958 no
C12 . N13 . 1.341(3) yes
C12 . C14 . 1.517(3) yes
C14 . C15 . 1.521(4) yes
C14 . C16 . 1.532(4) yes
C14 . C17 . 1.538(4) yes
C15 . H152 . 0.970 no
C15 . H153 . 0.961 no
C15 . H151 . 0.998 no
C16 . H161 . 0.979 no
C16 . H162 . 0.978 no
C16 . H163 . 0.985 no
C17 . H172 . 0.971 no
C17 . H173 . 0.980 no
C17 . H171 . 0.990 no
P18 . C19 . 1.829(2) yes
P18 . C25 . 1.829(2) yes
P18 . C31 . 1.833(2) yes
C19 . C20 . 1.390(3) yes
C19 . C24 . 1.394(3) yes
C20 . C21 . 1.394(3) yes
C20 . H201 . 0.941 no
C21 . C22 . 1.373(4) yes
C21 . H211 . 0.931 no
C22 . C23 . 1.383(4) yes
C22 . H221 . 0.936 no
C23 . C24 . 1.387(3) yes
C23 . H231 . 0.942 no
C24 . H241 . 0.947 no
C25 . C26 . 1.393(3) yes
C25 . C30 . 1.395(3) yes
C26 . C27 . 1.390(3) yes
C26 . H261 . 0.943 no
C27 . C28 . 1.385(3) yes
C27 . H271 . 0.947 no
C28 . C29 . 1.380(3) yes
C28 . H281 . 0.950 no
C29 . C30 . 1.390(3) yes
C29 . H291 . 0.956 no
C30 . H301 . 0.942 no
C31 . C32 . 1.396(3) yes
C31 . C36 . 1.396(3) yes
C32 . C33 . 1.386(3) yes
C32 . H321 . 0.946 no
C33 . C34 . 1.389(4) yes
C33 . H331 . 0.950 no
C34 . C35 . 1.378(4) yes
C34 . H341 . 0.940 no
C35 . C36 . 1.387(3) yes
C35 . H351 . 0.948 no
C36 . O37 . 1.390(3) yes
O37 . C38 . 1.398(3) yes
C38 . C39 . 1.385(3) yes
C38 . C43 . 1.394(3) yes
C39 . C40 . 1.386(3) yes
C39 . H391 . 0.946 no
C40 . C41 . 1.382(3) yes
C40 . H401 . 0.938 no
C41 . C42 . 1.382(3) yes
C41 . H411 . 0.939 no
C42 . C43 . 1.403(3) yes
C42 . H421 . 0.950 no
C43 . P44 . 1.839(2) yes
P44 . C45 . 1.828(2) yes
P44 . C51 . 1.832(2) yes
C45 . C46 . 1.393(3) yes
C45 . C50 . 1.393(3) yes
C46 . C47 . 1.389(3) yes
C46 . H461 . 0.948 no
C47 . C48 . 1.383(4) yes
C47 . H471 . 0.954 no
C48 . C49 . 1.384(3) yes
C48 . H481 . 0.935 no
C49 . C50 . 1.388(3) yes
C49 . H491 . 0.951 no
C50 . H501 . 0.940 no
C51 . C52 . 1.389(3) yes
C51 . C56 . 1.390(3) yes
C52 . C53 . 1.385(3) yes
C52 . H521 . 0.953 no
C53 . C54 . 1.370(4) yes
C53 . H531 . 0.947 no
C54 . C55 . 1.382(4) yes
C54 . H541 . 0.936 no
C55 . C56 . 1.387(3) yes
C55 . H551 . 0.947 no
C56 . H561 . 0.954 no
P57 . F58 . 1.5960(16) yes
P57 . F59 . 1.5985(16) yes
P57 . F60 . 1.567(2) yes
P57 . F61 . 1.584(2) yes
P57 . F62 . 1.6018(19) yes
P57 . F63 . 1.5924(18) yes
